data_4072017
loop_
_publ_author_name
'West, Nathan M.'
'White, Peter S.'
'Templeton, Joseph L.'

_publ_section_title
;
 Alkyne Insertion into the Pt&#x2212;H Bond of
 Pt(H)(1-pentene)(\b-diiminate) Initiates a Reaction Cascade That Results
 in C&#x2212;H Activation or C&#x2212;C Coupling
;
_journal_issue 20
_journal_name_full Organometallics
_journal_page_first 5252
_journal_paper_doi 10.1021/om800521x
_journal_volume 27
_journal_year 2008
_chemical_formula_moiety 'C23 H26 Cl2 N2 O Pt Si'
_chemical_formula_sum 'C23 H26 Cl2 N2 O Pt Si'
_chemical_formula_weight 640.54
_chemical_name_systematic
; 
 ? 
;
_space_group_IT_number 14
_symmetry_cell_setting monoclinic
_symmetry_space_group_name_Hall '-P 2ybc'
_symmetry_space_group_name_H-M 'P 1 21/c 1'
_atom_sites_solution_hydrogens geom
_atom_sites_solution_primary direct
_atom_sites_solution_secondary difmap
_audit_creation_method SHELXL-97
_cell_angle_alpha 90.00
_cell_angle_beta 91.486(2)
_cell_angle_gamma 90.00
_cell_formula_units_Z 4
_cell_length_a 12.6224(5)
_cell_length_b 9.5550(4)
_cell_length_c 20.1223(8)
_cell_measurement_reflns_used 9885
_cell_measurement_temperature 100(2)
_cell_measurement_theta_max 68.98
_cell_measurement_theta_min 3.50
_cell_volume 2426.07(17)
_computing_cell_refinement 'Bruker SAINT'
_computing_data_collection 'Bruker APEX2'
_computing_data_reduction 'Bruker SAINT'
_computing_molecular_graphics 'Bruker SHELXTL'
_computing_publication_material 'Bruker SHELXTL'
_computing_structure_refinement 'SHELXL-97 (Sheldrick, 2008)'
_computing_structure_solution 'SHELXS-97 (Sheldrick, 2008)'
_diffrn_ambient_temperature 100(2)
_diffrn_measured_fraction_theta_full 0.993
_diffrn_measured_fraction_theta_max 0.981
_diffrn_measurement_device_type 'Bruker APEX-II CCD'
_diffrn_measurement_method '\f and \w scans'
_diffrn_radiation_monochromator graphite
_diffrn_radiation_source 'fine-focus sealed tube'
_diffrn_radiation_type CuK\a
_diffrn_radiation_wavelength 1.54178
_diffrn_reflns_av_R_equivalents 0.0351
_diffrn_reflns_av_sigmaI/netI 0.0246
_diffrn_reflns_limit_h_max 15
_diffrn_reflns_limit_h_min -15
_diffrn_reflns_limit_k_max 11
_diffrn_reflns_limit_k_min -11
_diffrn_reflns_limit_l_max 24
_diffrn_reflns_limit_l_min -24
_diffrn_reflns_number 24550
_diffrn_reflns_theta_full 67.00
_diffrn_reflns_theta_max 69.51
_diffrn_reflns_theta_min 3.50
_exptl_absorpt_coefficient_mu 13.451
_exptl_absorpt_correction_T_max 0.5528
_exptl_absorpt_correction_T_min 0.1339
_exptl_absorpt_correction_type numerical
_exptl_absorpt_process_details 'APEX2 Numerical plus SADABS'
_exptl_crystal_colour yellow
_exptl_crystal_density_diffrn 1.754
_exptl_crystal_density_method 'not measured'
_exptl_crystal_description needle
_exptl_crystal_F_000 1248
_exptl_crystal_size_max 0.25
_exptl_crystal_size_mid 0.05
_exptl_crystal_size_min 0.05
_refine_diff_density_max 2.059
_refine_diff_density_min -1.088
_refine_diff_density_rms 0.104
_refine_ls_extinction_method none
_refine_ls_goodness_of_fit_ref 1.139
_refine_ls_hydrogen_treatment constr
_refine_ls_matrix_type full
_refine_ls_number_parameters 275
_refine_ls_number_reflns 4485
_refine_ls_number_restraints 0
_refine_ls_restrained_S_all 1.139
_refine_ls_R_factor_all 0.0278
_refine_ls_R_factor_gt 0.0256
_refine_ls_shift/su_max 0.006
_refine_ls_shift/su_mean 0.000
_refine_ls_structure_factor_coef Fsqd
_refine_ls_weighting_details 'calc w=1/[\s^2^(Fo^2^)+(0.0298P)^2^+3.3327P] where P=(Fo^2^+2Fc^2^)/3'
_refine_ls_weighting_scheme calc
_refine_ls_wR_factor_gt 0.0615
_refine_ls_wR_factor_ref 0.0626
_reflns_number_gt 4212
_reflns_number_total 4485
_reflns_threshold_expression >2sigma(I)
_cod_data_source_file om800521x_si_002.cif
_cod_data_source_block c08350
_cod_depositor_comments
;
The following automatic conversions were performed:

'_symmetry_cell_setting' value 'Monoclinic' changed to 'monoclinic'
according to /home/saulius/struct/CIF-dictionaries/cif_core.dic
dictionary named 'cif_core.dic' version 2.4.1 from 2010-06-29.

Automatic conversion script
Id: cif_fix_values 1715 2011-07-08 13:25:40Z adriana 
;
_cod_original_sg_symbol_Hall '-P 2ybc '
_cod_original_sg_symbol_H-M 'P 21/c '
_cod_database_code 4072017

loop_
_symmetry_equiv_pos_as_xyz
'x, y, z'
'-x, y+1/2, -z+1/2'
'-x, -y, -z'
'x, -y-1/2, z-1/2'

loop_
_atom_site_label
_atom_site_type_symbol
_atom_site_fract_x
_atom_site_fract_y
_atom_site_fract_z
_atom_site_U_iso_or_equiv
_atom_site_adp_type
_atom_site_occupancy
_atom_site_symmetry_multiplicity
_atom_site_calc_flag
_atom_site_refinement_flags
Pt1 Pt 0.823615(11) 0.189910(15) 0.242893(7) 0.02142(7) Uani 1 1 d .
Cl1 Cl 0.37314(8) 0.07342(16) 0.44169(5) 0.0516(3) Uani 1 1 d .
Cl2 Cl 1.17617(8) 0.12536(12) -0.01641(5) 0.0406(2) Uani 1 1 d .
Si1 Si 0.59232(8) 0.08422(11) 0.17614(5) 0.0253(2) Uani 1 1 d .
N1 N 0.8099(2) 0.1450(3) 0.34183(14) 0.0232(6) Uani 1 1 d .
C2 C 0.8920(3) 0.1361(4) 0.38571(18) 0.0248(7) Uani 1 1 d .
C3 C 0.9984(3) 0.1324(4) 0.36938(19) 0.0293(8) Uani 1 1 d .
H3 H 1.0474 0.1305 0.4060 0.035 Uiso 1 1 calc R
C4 C 1.0437(3) 0.1309(4) 0.30619(19) 0.0259(8) Uani 1 1 d .
N5 N 0.9866(2) 0.1492(3) 0.25091(15) 0.0236(6) Uani 1 1 d .
C6 C 0.7053(3) 0.1291(4) 0.36812(17) 0.0253(7) Uani 1 1 d .
C7 C 0.6543(3) 0.0007(4) 0.36173(18) 0.0277(8) Uani 1 1 d .
H7 H 0.6899 -0.0760 0.3422 0.033 Uiso 1 1 calc R
C8 C 0.5517(3) -0.0163(5) 0.38366(19) 0.0328(9) Uani 1 1 d .
H8 H 0.5163 -0.1035 0.3783 0.039 Uiso 1 1 calc R
C9 C 0.5018(3) 0.0948(5) 0.41323(18) 0.0345(10) Uani 1 1 d .
C10 C 0.5525(3) 0.2240(5) 0.42121(19) 0.0347(9) Uani 1 1 d .
H10 H 0.5178 0.2995 0.4424 0.042 Uiso 1 1 calc R
C11 C 0.6538(3) 0.2405(5) 0.39781(18) 0.0316(8) Uani 1 1 d .
H11 H 0.6884 0.3285 0.4020 0.038 Uiso 1 1 calc R
C12 C 0.8687(3) 0.1276(4) 0.45939(18) 0.0307(8) Uani 1 1 d .
H12A H 0.8382 0.2165 0.4740 0.046 Uiso 1 1 calc R
H12B H 0.9345 0.1093 0.4847 0.046 Uiso 1 1 calc R
H12C H 0.8182 0.0517 0.4669 0.046 Uiso 1 1 calc R
C13 C 1.1611(3) 0.1048(4) 0.3022(2) 0.0343(9) Uani 1 1 d .
H13A H 1.1733 0.0202 0.2760 0.051 Uiso 1 1 calc R
H13B H 1.1915 0.0924 0.3471 0.051 Uiso 1 1 calc R
H13C H 1.1948 0.1850 0.2809 0.051 Uiso 1 1 calc R
C14 C 1.0377(3) 0.1419(4) 0.18808(18) 0.0243(7) Uani 1 1 d .
C15 C 1.0354(3) 0.0177(4) 0.15214(19) 0.0279(8) Uani 1 1 d .
H15 H 1.0052 -0.0638 0.1709 0.033 Uiso 1 1 calc R
C16 C 1.0768(3) 0.0121(4) 0.0890(2) 0.0303(8) Uani 1 1 d .
H16 H 1.0745 -0.0726 0.0643 0.036 Uiso 1 1 calc R
C17 C 1.1217(3) 0.1312(4) 0.06235(19) 0.0283(8) Uani 1 1 d .
C18 C 1.1249(3) 0.2552(4) 0.0979(2) 0.0316(8) Uani 1 1 d .
H18 H 1.1557 0.3364 0.0792 0.038 Uiso 1 1 calc R
C19 C 1.0831(3) 0.2606(4) 0.1605(2) 0.0302(8) Uani 1 1 d .
H19 H 1.0853 0.3457 0.1849 0.036 Uiso 1 1 calc R
C20 C 0.8302(3) 0.2487(5) 0.1558(2) 0.0338(9) Uani 1 1 d .
O21 O 0.8322(3) 0.2917(4) 0.10352(15) 0.0490(9) Uani 1 1 d .
C22 C 0.6603(3) 0.2240(4) 0.22677(18) 0.0245(7) Uani 1 1 d .
H22A H 0.6260 0.2304 0.2704 0.029 Uiso 1 1 calc R
H22B H 0.6502 0.3150 0.2039 0.029 Uiso 1 1 calc R
C23 C 0.6478(4) -0.0952(4) 0.1916(2) 0.0374(10) Uani 1 1 d .
H23A H 0.6271 -0.1277 0.2356 0.056 Uiso 1 1 calc R
H23B H 0.7252 -0.0919 0.1897 0.056 Uiso 1 1 calc R
H23C H 0.6199 -0.1597 0.1576 0.056 Uiso 1 1 calc R
C24 C 0.6039(3) 0.1194(5) 0.08454(19) 0.0350(9) Uani 1 1 d .
H24A H 0.5495 0.0662 0.0598 0.053 Uiso 1 1 calc R
H24B H 0.6742 0.0908 0.0702 0.053 Uiso 1 1 calc R
H24C H 0.5940 0.2196 0.0760 0.053 Uiso 1 1 calc R
C25 C 0.4487(3) 0.0837(4) 0.1967(2) 0.0333(9) Uani 1 1 d .
H25 H 0.4323 0.0670 0.2418 0.040 Uiso 1 1 calc R
C26 C 0.3676(3) 0.1043(5) 0.1548(2) 0.0409(10) Uani 1 1 d .
H26A H 0.3798 0.1215 0.1091 0.049 Uiso 1 1 calc R
H26B H 0.2973 0.1019 0.1704 0.049 Uiso 1 1 calc R

loop_
_atom_site_aniso_label
_atom_site_aniso_U_11
_atom_site_aniso_U_22
_atom_site_aniso_U_33
_atom_site_aniso_U_23
_atom_site_aniso_U_13
_atom_site_aniso_U_12
Pt1 0.02211(9) 0.02372(10) 0.01821(9) -0.00008(6) -0.00390(6) 0.00124(5)
Cl1 0.0288(5) 0.0910(9) 0.0351(5) 0.0199(6) 0.0037(4) 0.0120(5)
Cl2 0.0351(5) 0.0516(6) 0.0357(5) -0.0016(5) 0.0083(4) 0.0020(4)
Si1 0.0253(5) 0.0281(5) 0.0224(5) -0.0012(4) -0.0060(4) 0.0049(4)
N1 0.0273(15) 0.0224(16) 0.0196(14) -0.0005(12) -0.0040(11) -0.0030(12)
C2 0.0332(19) 0.0174(18) 0.0234(18) -0.0004(15) -0.0070(14) -0.0027(15)
C3 0.0300(19) 0.027(2) 0.0297(19) 0.0002(16) -0.0127(15) -0.0024(16)
C4 0.0270(18) 0.0170(18) 0.0333(19) -0.0010(15) -0.0082(15) -0.0031(14)
N5 0.0207(14) 0.0216(16) 0.0282(15) -0.0005(13) -0.0041(12) 0.0015(12)
C6 0.0316(18) 0.028(2) 0.0161(16) 0.0014(15) -0.0046(14) 0.0040(15)
C7 0.0293(18) 0.032(2) 0.0214(17) 0.0037(16) -0.0046(14) 0.0012(15)
C8 0.0304(19) 0.039(2) 0.029(2) 0.0122(17) -0.0044(15) -0.0012(17)
C9 0.0248(18) 0.058(3) 0.0202(17) 0.0103(18) -0.0031(14) 0.0080(18)
C10 0.040(2) 0.045(3) 0.0182(17) -0.0017(17) -0.0039(15) 0.0174(19)
C11 0.040(2) 0.033(2) 0.0213(17) -0.0016(17) -0.0062(15) 0.0047(17)
C12 0.040(2) 0.029(2) 0.0225(18) 0.0002(16) -0.0081(15) -0.0018(17)
C13 0.0286(19) 0.032(2) 0.041(2) 0.0028(18) -0.0090(17) -0.0052(16)
C14 0.0157(15) 0.0276(19) 0.0295(18) -0.0010(16) -0.0027(13) 0.0006(14)
C15 0.0290(18) 0.0214(19) 0.0331(19) 0.0007(16) -0.0022(15) -0.0029(15)
C16 0.0301(19) 0.026(2) 0.035(2) -0.0043(17) -0.0022(16) 0.0027(15)
C17 0.0205(17) 0.033(2) 0.0315(19) 0.0004(17) 0.0000(14) 0.0036(15)
C18 0.0286(19) 0.028(2) 0.039(2) 0.0030(18) 0.0033(16) -0.0049(16)
C19 0.0297(19) 0.023(2) 0.038(2) -0.0041(17) 0.0007(16) -0.0017(15)
C20 0.0244(18) 0.046(3) 0.031(2) -0.003(2) -0.0016(15) 0.0028(17)
O21 0.0415(17) 0.082(3) 0.0241(16) 0.0177(16) 0.0020(13) 0.0033(16)
C22 0.0214(17) 0.032(2) 0.0201(17) 0.0004(15) -0.0025(13) 0.0056(14)
C23 0.044(2) 0.032(2) 0.035(2) -0.0038(18) -0.0174(18) 0.0087(18)
C24 0.043(2) 0.036(2) 0.0259(19) -0.0067(17) -0.0037(16) 0.0061(18)
C25 0.031(2) 0.033(2) 0.036(2) -0.0019(18) -0.0004(16) -0.0015(16)
C26 0.028(2) 0.045(3) 0.049(3) -0.006(2) -0.0040(18) 0.0025(18)

loop_
_atom_type_symbol
_atom_type_description
_atom_type_scat_dispersion_real
_atom_type_scat_dispersion_imag
_atom_type_scat_source
C C 0.0181 0.0091 'International Tables Vol C Tables 4.2.6.8 and 6.1.1.4'
H H 0.0000 0.0000 'International Tables Vol C Tables 4.2.6.8 and 6.1.1.4'
N N 0.0311 0.0180 'International Tables Vol C Tables 4.2.6.8 and 6.1.1.4'
O O 0.0492 0.0322 'International Tables Vol C Tables 4.2.6.8 and 6.1.1.4'
Si Si 0.2541 0.3302 'International Tables Vol C Tables 4.2.6.8 and 6.1.1.4'
Cl Cl 0.3639 0.7018 'International Tables Vol C Tables 4.2.6.8 and 6.1.1.4'
Pt Pt -4.5932 6.9264 'International Tables Vol C Tables 4.2.6.8 and 6.1.1.4'

loop_
_geom_angle_atom_site_label_1
_geom_angle_atom_site_label_2
_geom_angle_atom_site_label_3
_geom_angle
C20 Pt1 N1 173.95(16)
C20 Pt1 N5 93.52(15)
N1 Pt1 N5 89.63(12)
C20 Pt1 C22 82.79(15)
N1 Pt1 C22 94.32(13)
N5 Pt1 C22 175.23(12)
C25 Si1 C22 108.31(17)
C25 Si1 C23 108.7(2)
C22 Si1 C23 113.44(17)
C25 Si1 C24 108.52(19)
C22 Si1 C24 111.02(18)
C23 Si1 C24 106.72(19)
C2 N1 C6 116.6(3)
C2 N1 Pt1 124.6(3)
C6 N1 Pt1 118.7(2)
N1 C2 C3 125.3(3)
N1 C2 C12 118.5(3)
C3 C2 C12 116.2(3)
C2 C3 C4 129.1(3)
N5 C4 C3 122.3(3)
N5 C4 C13 119.5(3)
C3 C4 C13 118.2(3)
C4 N5 C14 119.1(3)
C4 N5 Pt1 127.0(3)
C14 N5 Pt1 113.8(2)
C7 C6 C11 119.6(4)
C7 C6 N1 119.0(3)
C11 C6 N1 121.3(4)
C8 C7 C6 120.5(4)
C9 C8 C7 119.2(4)
C8 C9 C10 121.2(4)
C8 C9 Cl1 119.4(4)
C10 C9 Cl1 119.5(3)
C11 C10 C9 119.1(4)
C10 C11 C6 120.4(4)
C15 C14 C19 119.4(3)
C15 C14 N5 119.7(3)
C19 C14 N5 120.7(3)
C16 C15 C14 120.4(4)
C17 C16 C15 119.3(4)
C18 C17 C16 120.7(4)
C18 C17 Cl2 119.4(3)
C16 C17 Cl2 120.0(3)
C19 C18 C17 119.9(4)
C18 C19 C14 120.3(4)
O21 C20 Pt1 176.2(4)
Si1 C22 Pt1 113.97(18)
C26 C25 Si1 126.6(4)

loop_
_geom_bond_atom_site_label_1
_geom_bond_atom_site_label_2
_geom_bond_distance
Pt1 C20 1.844(4)
Pt1 N1 2.048(3)
Pt1 N5 2.096(3)
Pt1 C22 2.104(3)
Cl1 C9 1.748(4)
Cl2 C17 1.745(4)
Si1 C25 1.869(4)
Si1 C22 1.874(4)
Si1 C23 1.874(4)
Si1 C24 1.883(4)
N1 C2 1.346(5)
N1 C6 1.443(5)
C2 C3 1.392(5)
C2 C12 1.521(5)
C3 C4 1.407(6)
C4 N5 1.321(5)
C4 C13 1.507(5)
N5 C14 1.436(5)
C6 C7 1.390(6)
C6 C11 1.391(6)
C7 C8 1.389(5)
C8 C9 1.377(6)
C9 C10 1.398(7)
C10 C11 1.383(6)
C14 C15 1.389(5)
C14 C19 1.392(6)
C15 C16 1.387(6)
C16 C17 1.386(6)
C17 C18 1.383(6)
C18 C19 1.380(6)
C20 O21 1.131(5)
C25 C26 1.324(6)

loop_
_geom_torsion_atom_site_label_1
_geom_torsion_atom_site_label_2
_geom_torsion_atom_site_label_3
_geom_torsion_atom_site_label_4
_geom_torsion
N5 Pt1 N1 C2 14.8(3)
C22 Pt1 N1 C2 -167.9(3)
N5 Pt1 N1 C6 -168.8(3)
C22 Pt1 N1 C6 8.5(3)
C6 N1 C2 C3 172.1(4)
Pt1 N1 C2 C3 -11.4(5)
C6 N1 C2 C12 -7.2(5)
Pt1 N1 C2 C12 169.3(3)
N1 C2 C3 C4 -3.0(7)
C12 C2 C3 C4 176.3(4)
C2 C3 C4 N5 7.9(7)
C2 C3 C4 C13 -170.9(4)
C3 C4 N5 C14 -178.0(3)
C13 C4 N5 C14 0.8(5)
C3 C4 N5 Pt1 2.2(5)
C13 C4 N5 Pt1 -179.0(3)
C20 Pt1 N5 C4 164.1(3)
N1 Pt1 N5 C4 -10.8(3)
C20 Pt1 N5 C14 -15.7(3)
N1 Pt1 N5 C14 169.5(3)
C2 N1 C6 C7 -99.9(4)
Pt1 N1 C6 C7 83.5(4)
C2 N1 C6 C11 82.1(4)
Pt1 N1 C6 C11 -94.6(4)
C11 C6 C7 C8 1.2(5)
N1 C6 C7 C8 -176.9(3)
C6 C7 C8 C9 -1.5(5)
C7 C8 C9 C10 0.3(6)
C7 C8 C9 Cl1 -179.3(3)
C8 C9 C10 C11 1.2(6)
Cl1 C9 C10 C11 -179.2(3)
C9 C10 C11 C6 -1.5(6)
C7 C6 C11 C10 0.3(5)
N1 C6 C11 C10 178.4(3)
C4 N5 C14 C15 96.7(4)
Pt1 N5 C14 C15 -83.6(4)
C4 N5 C14 C19 -88.0(4)
Pt1 N5 C14 C19 91.8(3)
C19 C14 C15 C16 -0.7(6)
N5 C14 C15 C16 174.8(3)
C14 C15 C16 C17 0.7(6)
C15 C16 C17 C18 -0.4(6)
C15 C16 C17 Cl2 179.0(3)
C16 C17 C18 C19 0.1(6)
Cl2 C17 C18 C19 -179.3(3)
C17 C18 C19 C14 -0.1(6)
C15 C14 C19 C18 0.4(6)
N5 C14 C19 C18 -175.0(3)
C25 Si1 C22 Pt1 155.51(19)
C23 Si1 C22 Pt1 34.7(3)
C24 Si1 C22 Pt1 -85.4(2)
C20 Pt1 C22 Si1 76.1(2)
N1 Pt1 C22 Si1 -109.20(19)
C22 Si1 C25 C26 120.6(4)
C23 Si1 C25 C26 -115.7(4)
C24 Si1 C25 C26 0.0(5)
